data_2105912
loop_
_publ_author_name
'Allan, David R.'
'Bailey, Daniel'
'Bird, Nigel'
'Blake, Alexander J.'
'Champness, Neil R.'
'Huang, Deguang'
'Keane, Conal P.'
'McMaster, Jonathan'
'Prior, Timothy J.'
'Tidey, Jeremiah P.'
'Schr\"oder, Martin'

_publ_section_title
;
 High-pressure studies of palladium and platinum thioether macrocyclic
 dihalide complexes
;
_journal_coeditor_code XK5015
_journal_issue 3
_journal_name_full 'Acta Crystallographica Section B'
_journal_page_first 469
_journal_page_last 486
_journal_paper_doi 10.1107/S2052520614008786
_journal_volume 70
_journal_year 2014
_chemical_formula_moiety 'C6 H12 Br2 Pt S3'
_chemical_formula_sum 'C6 H12 Br2 Pt S3'
_chemical_formula_weight 535.25
_chemical_name_systematic
;
 ?
;
_space_group_IT_number 19
_symmetry_cell_setting orthorhombic
_symmetry_space_group_name_Hall 'P 2ac 2ab'
_symmetry_space_group_name_H-M 'P 21 21 21'
_atom_sites_solution_hydrogens geom
_atom_sites_solution_primary isomor
_audit_creation_method SHELXL97
_cell_angle_alpha 90.00
_cell_angle_beta 90.00
_cell_angle_gamma 90.00
_cell_formula_units_Z 4
_cell_length_a 6.9789(13)
_cell_length_b 11.211(3)
_cell_length_c 12.04(4)
_cell_measurement_pressure 6250000
_cell_measurement_reflns_used 3008
_cell_measurement_temperature 296(2)
_cell_measurement_theta_max 29.8242
_cell_measurement_theta_min 6.0014
_cell_volume 942(3)
_computing_cell_refinement
;CrysAlisPro, Oxford Diffraction Ltd.,
Version 1.171.34.9 (release 08-12-2009 CrysAlis171 .NET)
(compiled Dec  8 2009,17:31:18)
;
_computing_data_collection 'CrystalClear (Rigaku, 2008)'
_computing_data_reduction
;
CrysAlisPro, Oxford Diffraction Ltd.,
Version 1.171.34.9 (release 08-12-2009 CrysAlis171 .NET)
(compiled Dec  8 2009,17:31:18)
;
_computing_publication_material 'enCIFer (Allen et al., 2004); PLATON (Spek, 2009)'
_computing_structure_refinement 'SHELXL97 (Sheldrick, 2008)'
_diffrn_ambient_temperature 296(2)
_diffrn_detector_area_resol_mean 28.5714
_diffrn_measured_fraction_theta_full 0.358
_diffrn_measured_fraction_theta_max 0.319
_diffrn_measurement_device_type 'Rigaku 724 CCD area detector on Crystal Logic 4-circle kappa goniometer'
_diffrn_measurement_method omega
_diffrn_radiation_monochromator 'silicon double crystal'
_diffrn_radiation_source 'Diamond Light Source Beamline I19'
_diffrn_radiation_type synchrotron
_diffrn_radiation_wavelength 0.6889
_diffrn_reflns_av_R_equivalents 0.054
_diffrn_reflns_av_sigmaI/netI 0.047
_diffrn_reflns_limit_h_max 8
_diffrn_reflns_limit_h_min -9
_diffrn_reflns_limit_k_max 16
_diffrn_reflns_limit_k_min -14
_diffrn_reflns_limit_l_max 5
_diffrn_reflns_limit_l_min -5
_diffrn_reflns_number 3545
_diffrn_reflns_theta_full 27.50
_diffrn_reflns_theta_max 29.50
_diffrn_reflns_theta_min 6.00
_exptl_absorpt_coefficient_mu 23.970
_exptl_absorpt_correction_T_max 1.00000
_exptl_absorpt_correction_T_min 0.47242
_exptl_absorpt_correction_type multi-scan
_exptl_absorpt_process_details
;
CrysAlisPro, Oxford Diffraction Ltd.,
Version 1.171.34.9 (release 08-12-2009 CrysAlis171 .NET)
(compiled Dec  8 2009,17:31:18)
Empirical absorption correction using spherical harmonics,
 implemented in SCALE3 ABSPACK scaling algorithm.
;
_exptl_crystal_colour red
_exptl_crystal_density_diffrn 3.773
_exptl_crystal_density_method 'not measured'
_exptl_crystal_description block
_exptl_crystal_F_000 976
_exptl_crystal_size_max 0.15
_exptl_crystal_size_mid 0.1
_exptl_crystal_size_min 0.1
_refine_diff_density_max 0.77
_refine_diff_density_min -0.84
_refine_ls_abs_structure_details 'Flack H D (1983), Acta Cryst. A39, 876-881'
_refine_ls_abs_structure_Flack -0.020(14)
_refine_ls_extinction_method none
_refine_ls_goodness_of_fit_ref 1.15
_refine_ls_hydrogen_treatment constr
_refine_ls_matrix_type full
_refine_ls_number_parameters 109
_refine_ls_number_reflns 815
_refine_ls_number_restraints 102
_refine_ls_restrained_S_all 1.12
_refine_ls_R_factor_all 0.0261
_refine_ls_R_factor_gt 0.0249
_refine_ls_shift/su_max 0.000
_refine_ls_shift/su_mean 0.000
_refine_ls_structure_factor_coef Fsqd
_refine_ls_weighting_details 'calc w=1/[\s^2^(Fo^2^)] where P=(Fo^2^+2Fc^2^)/3'
_refine_ls_weighting_scheme calc
_refine_ls_wR_factor_gt 0.0446
_refine_ls_wR_factor_ref 0.0449
_reflns_number_gt 789
_reflns_number_total 815
_reflns_threshold_expression >2sigma(I)
_cod_data_source_file xk5015sup1.cif
_cod_data_source_block cmpd_4_62.5_kbar
_cod_database_code 2105912
_cod_database_fobs_code 2105912

loop_
_symmetry_equiv_pos_as_xyz
'x, y, z'
'-x+1/2, -y, z+1/2'
'-x, y+1/2, -z+1/2'
'x+1/2, -y+1/2, -z'

loop_
_atom_site_type_symbol
_atom_site_label
_atom_site_fract_x
_atom_site_fract_y
_atom_site_fract_z
_atom_site_U_iso_or_equiv
_atom_site_adp_type
_atom_site_calc_flag
_atom_site_refinement_flags
_atom_site_occupancy
_atom_site_symmetry_multiplicity
Pt Pt1 -0.91075(4) -0.12558(3) -0.61804(10) 0.0091(6) Uani d U 1 1
Br Br1 -0.74022(14) -0.24850(8) -0.7540(3) 0.0187(8) Uani d U 1 1
Br Br2 -1.16650(12) -0.06837(7) -0.7490(3) 0.0156(9) Uani d U 1 1
S S1 -0.6895(3) 0.10328(19) -0.6121(7) 0.0150(14) Uani d DU 1 1
C C2 -0.5375(11) 0.0459(7) -0.5023(19) 0.0138(18) Uani d DU 1 1
H H2A -0.4170 0.0891 -0.5034 0.017 Uiso calc R 1 1
H H2B -0.5986 0.0615 -0.4314 0.017 Uiso calc R 1 1
C C3 -0.4955(12) -0.0871(7) -0.511(2) 0.0132(16) Uani d DU 1 1
H H3B -0.4025 -0.1072 -0.4540 0.016 Uiso calc R 1 1
H H3A -0.4352 -0.1016 -0.5822 0.016 Uiso calc R 1 1
S S4 -0.6925(3) -0.18681(19) -0.4978(7) 0.0108(8) Uani d DU 1 1
C C5 -0.7808(12) -0.1493(7) -0.3602(17) 0.0134(12) Uani d DU 1 1
H H5A -0.8525 -0.2170 -0.3321 0.016 Uiso calc R 1 1
H H5B -0.6713 -0.1382 -0.3117 0.016 Uiso calc R 1 1
C C6 -0.9060(12) -0.0404(7) -0.3513(18) 0.0120(12) Uani d DU 1 1
H H6A -0.8273 0.0307 -0.3463 0.014 Uiso calc R 1 1
H H6B -0.9848 -0.0452 -0.2851 0.014 Uiso calc R 1 1
S S7 -1.0602(3) -0.03321(19) -0.4766(7) 0.0098(8) Uani d DU 1 1
C C8 -1.0582(10) 0.1217(7) -0.513(2) 0.0115(15) Uani d DU 1 1
H H8B -1.1349 0.1310 -0.5799 0.014 Uiso calc R 1 1
H H8A -1.1225 0.1652 -0.4545 0.014 Uiso calc R 1 1
C C9 -0.8687(11) 0.1810(8) -0.534(2) 0.0133(18) Uani d DU 1 1
H H9B -0.8137 0.2001 -0.4618 0.016 Uiso calc R 1 1
H H9A -0.8937 0.2560 -0.5709 0.016 Uiso calc R 1 1

loop_
_atom_site_aniso_label
_atom_site_aniso_U_11
_atom_site_aniso_U_22
_atom_site_aniso_U_33
_atom_site_aniso_U_12
_atom_site_aniso_U_13
_atom_site_aniso_U_23
Pt1 0.01213(14) 0.01018(16) 0.0051(17) 0.00005(13) -0.0009(3) -0.0004(4)
Br1 0.0301(4) 0.0186(4) 0.007(3) 0.0057(4) 0.0014(10) -0.0041(9)
Br2 0.0188(4) 0.0213(4) 0.007(3) 0.0032(3) -0.0048(9) 0.0003(10)
S1 0.0204(8) 0.0159(8) 0.009(4) -0.0024(7) 0.0024(14) 0.0001(12)
C2 0.014(2) 0.0149(16) 0.012(5) -0.0025(14) 0.000(2) -0.004(3)
C3 0.0104(18) 0.0163(18) 0.013(5) 0.0001(14) -0.0006(19) -0.006(3)
S4 0.0115(8) 0.0121(8) 0.009(3) 0.0015(7) -0.0030(14) -0.0029(15)
C5 0.019(2) 0.015(3) 0.006(2) 0.0041(19) -0.001(2) 0.003(3)
C6 0.017(2) 0.015(3) 0.004(2) 0.003(2) -0.001(2) 0.000(3)
S7 0.0114(8) 0.0112(8) 0.007(2) 0.0005(7) -0.0019(13) -0.0019(16)
C8 0.015(2) 0.0110(11) 0.008(5) 0.0024(19) -0.004(3) -0.0016(18)
C9 0.020(2) 0.0103(13) 0.010(5) -0.0005(15) -0.001(3) -0.001(2)

loop_
_atom_type_symbol
_atom_type_description
_atom_type_scat_dispersion_real
_atom_type_scat_dispersion_imag
_atom_type_scat_source
C C 0.0033 0.0016 'International Tables Vol C Tables 4.2.6.8 and 6.1.1.4'
H H 0.0000 0.0000 'International Tables Vol C Tables 4.2.6.8 and 6.1.1.4'
S S 0.1246 0.1234 'International Tables Vol C Tables 4.2.6.8 and 6.1.1.4'
Br Br -0.2901 2.4595 'International Tables Vol C Tables 4.2.6.8 and 6.1.1.4'
Pt Pt -1.7033 8.3905 'International Tables Vol C Tables 4.2.6.8 and 6.1.1.4'

loop_
_geom_angle_atom_site_label_1
_geom_angle_atom_site_label_2
_geom_angle_atom_site_label_3
_geom_angle_site_symmetry_3
_geom_angle
S4 Pt1 S7 . 88.1(3)
S4 Pt1 Br1 . 85.9(2)
S7 Pt1 Br1 . 172.12(14)
S4 Pt1 Br2 . 176.37(8)
S7 Pt1 Br2 . 91.7(2)
Br1 Pt1 Br2 . 94.0(2)
S4 Pt1 S1 . 83.99(13)
S7 Pt1 S1 . 80.02(15)
Br1 Pt1 S1 . 104.33(12)
Br2 Pt1 S1 . 99.53(12)
S4 Pt1 S4 4_444 86.19(11)
S7 Pt1 S4 4_444 71.80(15)
Br1 Pt1 S4 4_444 102.72(13)
Br2 Pt1 S4 4_444 90.28(15)
S1 Pt1 S4 4_444 150.4(2)
C9 S1 C2 . 101.3(10)
C9 S1 Pt1 . 94.0(3)
C2 S1 Pt1 . 90.9(3)
C3 C2 S1 . 114.2(13)
C3 C2 H2A . 108.7
S1 C2 H2A . 108.7
C3 C2 H2B . 108.7
S1 C2 H2B . 108.7
H2A C2 H2B . 107.6
C2 C3 S4 . 117.4(7)
C2 C3 H3B . 107.9
S4 C3 H3B . 107.9
C2 C3 H3A . 107.9
S4 C3 H3A . 107.9
H3B C3 H3A . 107.2
C5 S4 C3 . 101.4(9)
C5 S4 Pt1 . 107.0(4)
C3 S4 Pt1 . 106.2(7)
C6 C5 S4 . 116.7(13)
C6 C5 H5A . 108.1
S4 C5 H5A . 108.1
C6 C5 H5B . 108.1
S4 C5 H5B . 108.1
H5A C5 H5B . 107.3
C5 C6 S7 . 108.3(12)
C5 C6 H6A . 110.0
S7 C6 H6A . 110.0
C5 C6 H6B . 110.0
S7 C6 H6B . 110.0
H6A C6 H6B . 108.4
C6 S7 C8 . 103.8(8)
C6 S7 Pt1 . 109.1(5)
C8 S7 Pt1 . 104.8(8)
C9 C8 S7 . 118.5(6)
C9 C8 H8B . 107.7
S7 C8 H8B . 107.7
C9 C8 H8A . 107.7
S7 C8 H8A . 107.7
H8B C8 H8A . 107.1
C8 C9 S1 . 119.0(10)
C8 C9 H9B . 107.6
S1 C9 H9B . 107.6
C8 C9 H9A . 107.6
S1 C9 H9A . 107.6
H9B C9 H9A . 107.0

loop_
_geom_bond_atom_site_label_1
_geom_bond_atom_site_label_2
_geom_bond_site_symmetry_2
_geom_bond_distance
Pt1 S4 . 2.211(6)
Pt1 S7 . 2.250(8)
Pt1 Br1 . 2.449(5)
Pt1 Br2 . 2.467(4)
Pt1 S1 . 2.996(2)
Pt1 S4 4_444 3.199(4)
S1 C9 . 1.794(14)
S1 C2 . 1.814(17)
C2 C3 . 1.523(10)
C2 H2A . 0.9700
C2 H2B . 0.9700
C3 S4 . 1.779(8)
C3 H3B . 0.9700
C3 H3A . 0.9700
S4 C5 . 1.817(18)
C5 C6 . 1.505(10)
C5 H5A . 0.9700
C5 H5B . 0.9700
C6 S7 . 1.855(17)
C6 H6A . 0.9700
C6 H6B . 0.9700
S7 C8 . 1.792(10)
C8 C9 . 1.500(10)
C8 H8B . 0.9700
C8 H8A . 0.9700
C9 H9B . 0.9700
C9 H9A . 0.9700

loop_
_geom_torsion_atom_site_label_1
_geom_torsion_atom_site_label_2
_geom_torsion_atom_site_label_3
_geom_torsion_atom_site_label_4
_geom_torsion_site_symmetry_1
_geom_torsion
S4 Pt1 S1 C9 . -107.1(8)
S7 Pt1 S1 C9 . -18.1(7)
Br1 Pt1 S1 C9 . 168.7(7)
Br2 Pt1 S1 C9 . 72.0(8)
S4 Pt1 S1 C9 4_444 -35.8(8)
S4 Pt1 S1 C2 . -5.8(6)
S7 Pt1 S1 C2 . 83.3(6)
Br1 Pt1 S1 C2 . -90.0(6)
Br2 Pt1 S1 C2 . 173.3(6)
S4 Pt1 S1 C2 4_444 65.5(6)
C9 S1 C2 C3 . 129.2(11)
Pt1 S1 C2 C3 . 35.0(11)
S1 C2 C3 S4 . -64(2)
C2 C3 S4 C5 . -59(2)
C2 C3 S4 Pt1 . 52(2)
S7 Pt1 S4 C5 . 9.0(3)
Br1 Pt1 S4 C5 . -166.0(3)
Br2 Pt1 S4 C5 . -77(3)
S1 Pt1 S4 C5 . 89.1(3)
S4 Pt1 S4 C5 4_444 -62.9(3)
S7 Pt1 S4 C3 . -98.7(7)
Br1 Pt1 S4 C3 . 86.3(7)
Br2 Pt1 S4 C3 . 176(3)
S1 Pt1 S4 C3 . -18.6(7)
S4 Pt1 S4 C3 4_444 -170.6(8)
C3 S4 C5 C6 . 80.6(8)
Pt1 S4 C5 C6 . -30.5(7)
S4 C5 C6 S7 . 37.1(9)
C5 C6 S7 C8 . -138.4(9)
C5 C6 S7 Pt1 . -27.0(9)
S4 Pt1 S7 C6 . 8.2(4)
Br1 Pt1 S7 C6 . 48.1(7)
Br2 Pt1 S7 C6 . -175.4(4)
S1 Pt1 S7 C6 . -76.1(4)
S4 Pt1 S7 C6 4_444 94.8(4)
S4 Pt1 S7 C8 . 118.8(5)
Br1 Pt1 S7 C8 . 158.7(7)
Br2 Pt1 S7 C8 . -64.8(5)
S1 Pt1 S7 C8 . 34.6(5)
S4 Pt1 S7 C8 4_444 -154.6(5)
C6 S7 C8 C9 . 56(2)
Pt1 S7 C8 C9 . -58(2)
S7 C8 C9 S1 . 43(3)
C2 S1 C9 C8 . -99.7(17)
Pt1 S1 C9 C8 . -8.1(18)
